data_4131386
loop_
_publ_author_name
'Li, Beryl X.'
'Le, Diane N.'
'Mack, Kyle A.'
'McClory, Andrew'
'Lim, Ngiap-Kie'
'Cravillion, Theresa'
'Savage, Scott'
'Han, Chong'
'Collum, David B.'
'Zhang, Haiming'
'Gosselin, Francis'

_publ_section_title
;
 Highly Stereoselective Synthesis of Tetrasubstituted Acyclic All-Carbon
 Olefins via Enol Tosylation and Suzuki-Miyaura Coupling.
;
_journal_issue 31
_journal_name_full 'Journal of the American Chemical Society'
_journal_page_first 10777
_journal_page_last 10783
_journal_paper_doi 10.1021/jacs.7b05071
_journal_volume 139
_journal_year 2017
_chemical_absolute_configuration ad
_chemical_formula_sum 'C23 H21 F'
_chemical_formula_weight 316.40
_chemical_name_common 71452-147
_chemical_name_systematic gene917
_space_group.centring_type primitive

_space_group_crystal_system orthorhombic
_space_group_IT_number 19
_space_group_name_Hall 'P 2ac 2ab'
_space_group_name_H-M_alt 'P 21 21 21'
_atom_sites_solution_hydrogens geom
_atom_sites_solution_primary iterative
_atom_sites_solution_secondary difmap
_audit_creation_method SHELXL-2016/6
_cell_angle_alpha 90
_cell_angle_beta 90
_cell_angle_gamma 90
_cell_formula_units_Z 4
_cell_length_a 31.553(3)
_cell_length_b 5.6570(4)
_cell_length_c 9.6179(7)
_cell_measurement_reflns_used 9934
_cell_measurement_temperature 100(2)
_cell_measurement_theta_max 25.32
_cell_measurement_theta_min 2.21
_cell_volume 1716.8(2)
_computing_cell_refinement 'Bruker SAINT'
_computing_data_collection 'Bruker APEX2'
_computing_data_reduction 'Bruker SAINT'
_computing_molecular_graphics ORTEP-32
_computing_publication_material WinGX
_computing_structure_refinement SHELXL-2016
_computing_structure_solution SHELXT-2014
_diffrn_ambient_temperature 100(2)
_diffrn_detector_area_resol_mean 8.366
_diffrn_measured_fraction_theta_full 1.000
_diffrn_measured_fraction_theta_max 0.998
_diffrn_measurement_device_type 'Bruker APEX-I CCD'
_diffrn_measurement_method '\f and \w scans'
_diffrn_radiation_type MoK\a
_diffrn_radiation_wavelength 0.71073
_diffrn_reflns_av_R_equivalents 0.0614
_diffrn_reflns_av_unetI/netI 0.0476
_diffrn_reflns_Laue_measured_fraction_full 1.000
_diffrn_reflns_Laue_measured_fraction_max 0.998
_diffrn_reflns_limit_h_max 38
_diffrn_reflns_limit_h_min -38
_diffrn_reflns_limit_k_max 6
_diffrn_reflns_limit_k_min -6
_diffrn_reflns_limit_l_max 11
_diffrn_reflns_limit_l_min -11
_diffrn_reflns_number 21428
_diffrn_reflns_point_group_measured_fraction_full 1.000
_diffrn_reflns_point_group_measured_fraction_max 0.998
_diffrn_reflns_theta_full 25.000
_diffrn_reflns_theta_max 25.440
_diffrn_reflns_theta_min 1.291
_diffrn_source 'fine focus sealed tube'
_exptl_absorpt_coefficient_mu 0.077
_exptl_absorpt_correction_T_max 0.928
_exptl_absorpt_correction_T_min 0.818
_exptl_absorpt_correction_type multi-scan
_exptl_absorpt_process_details SADABS
_exptl_crystal_colour colorless
_exptl_crystal_density_diffrn 1.224
_exptl_crystal_description blade
_exptl_crystal_F_000 672
_exptl_crystal_size_max 0.070
_exptl_crystal_size_mid 0.050
_exptl_crystal_size_min 0.030
_refine_diff_density_max 0.219
_refine_diff_density_min -0.169
_refine_diff_density_rms 0.044
_refine_ls_abs_structure_details
; 
 Flack x determined using 1006 quotients [(I+)-(I-)]/[(I+)+(I-)] 
 (Parsons, Flack and Wagner, Acta Cryst. B69 (2013) 249-259). 
;
_refine_ls_abs_structure_Flack 0.0(5)
_refine_ls_extinction_method none
_refine_ls_goodness_of_fit_ref 1.116
_refine_ls_hydrogen_treatment constr
_refine_ls_matrix_type full
_refine_ls_number_parameters 219
_refine_ls_number_reflns 3180
_refine_ls_number_restraints 0
_refine_ls_restrained_S_all 1.116
_refine_ls_R_factor_all 0.0584
_refine_ls_R_factor_gt 0.0516
_refine_ls_shift/su_max 0.000
_refine_ls_shift/su_mean 0.000
_refine_ls_structure_factor_coef Fsqd
_refine_ls_weighting_details 'w=1/[\s^2^(Fo^2^)+1.4165P] where P=(Fo^2^+2Fc^2^)/3'
_refine_ls_weighting_scheme calc
_refine_ls_wR_factor_gt 0.1012
_refine_ls_wR_factor_ref 0.1032
_reflns_Friedel_coverage 0.689
_reflns_Friedel_fraction_full 1.000
_reflns_Friedel_fraction_max 0.997
_reflns_number_gt 2850
_reflns_number_total 3180
_reflns_threshold_expression 'I > 2\s(I)'
_cod_data_source_file ja-2017-050714-File036.cif
_cod_data_source_block 71452-147
_cod_original_cell_volume 1716.7(2)
_cod_database_code 4131386
_shelx_shelxl_version_number 2016/6
_shelx_space_group_comment
; 
The symmetry employed for this shelxl refinement is uniquely defined 
by the following loop, which should always be used as a source of 
symmetry information in preference to the above space-group names. 
They are only intended as comments. 
;
_shelx_estimated_absorpt_t_min 0.995
_shelx_estimated_absorpt_t_max 0.998

loop_
_space_group_symop_operation_xyz
'x, y, z'
'-x+1/2, -y, z+1/2'
'-x, y+1/2, -z+1/2'
'x+1/2, -y+1/2, -z'

loop_
_atom_site_label
_atom_site_type_symbol
_atom_site_fract_x
_atom_site_fract_y
_atom_site_fract_z
_atom_site_U_iso_or_equiv
_atom_site_adp_type
_atom_site_occupancy
_atom_site_site_symmetry_order
_atom_site_calc_flag
_atom_site_refinement_flags_posn
_atom_site_refinement_flags_adp
C1 C 0.63189(10) 0.4948(6) 0.3501(4) 0.0214(8) Uani 1 1 d . .
C2 C 0.65110(10) 0.5677(6) 0.2320(3) 0.0198(8) Uani 1 1 d . .
C3 C 0.69893(10) 0.5869(7) 0.2191(4) 0.0254(8) Uani 1 1 d . .
H3A H 0.711803 0.557784 0.311369 0.030 Uiso 1 1 calc R U
H3B H 0.706300 0.750157 0.190948 0.030 Uiso 1 1 calc R U
C4 C 0.71801(11) 0.4151(8) 0.1147(4) 0.0378(10) Uani 1 1 d . .
H4A H 0.703856 0.433835 0.024697 0.057 Uiso 1 1 calc R U
H4B H 0.714123 0.252794 0.148036 0.057 Uiso 1 1 calc R U
H4C H 0.748337 0.447892 0.104219 0.057 Uiso 1 1 calc R U
C5 C 0.62711(10) 0.6318(6) 0.1040(3) 0.0202(8) Uani 1 1 d . .
C6 C 0.59700(9) 0.4772(6) 0.0484(4) 0.0208(8) Uani 1 1 d . .
H6 H 0.591457 0.331659 0.094153 0.025 Uiso 1 1 calc R U
C7 C 0.57513(10) 0.5319(7) -0.0720(4) 0.0220(8) Uani 1 1 d . .
H7 H 0.554986 0.422571 -0.107450 0.026 Uiso 1 1 calc R U
C8 C 0.58198(10) 0.7443(6) -0.1427(4) 0.0227(8) Uani 1 1 d . .
C9 C 0.61280(10) 0.8945(7) -0.0893(4) 0.0236(8) Uani 1 1 d . .
H9 H 0.618696 1.038499 -0.136229 0.028 Uiso 1 1 calc R U
C10 C 0.63514(10) 0.8404(7) 0.0304(4) 0.0239(8) Uani 1 1 d . .
H10 H 0.656247 0.946456 0.063063 0.029 Uiso 1 1 calc R U
C11 C 0.55670(11) 0.8104(8) -0.2692(4) 0.0310(9) Uani 1 1 d . .
H11A H 0.570584 0.942074 -0.317249 0.047 Uiso 1 1 calc R U
H11B H 0.528091 0.857918 -0.241070 0.047 Uiso 1 1 calc R U
H11C H 0.554923 0.674164 -0.331937 0.047 Uiso 1 1 calc R U
C12 C 0.58507(10) 0.5029(6) 0.3745(3) 0.0203(7) Uani 1 1 d . .
C13 C 0.56504(10) 0.3169(6) 0.4428(3) 0.0215(8) Uani 1 1 d . .
H13 H 0.581152 0.182208 0.468999 0.026 Uiso 1 1 calc R U
C14 C 0.52200(10) 0.3238(7) 0.4735(4) 0.0224(8) Uani 1 1 d . .
H14 H 0.508901 0.194119 0.519217 0.027 Uiso 1 1 calc R U
C15 C 0.49820(10) 0.5210(6) 0.4369(3) 0.0225(8) Uani 1 1 d . .
H15 H 0.468818 0.527191 0.458138 0.027 Uiso 1 1 calc R U
C16 C 0.51746(10) 0.7077(7) 0.3698(3) 0.0215(8) Uani 1 1 d . .
H16 H 0.501256 0.842612 0.344631 0.026 Uiso 1 1 calc R U
C17 C 0.56047(10) 0.6994(6) 0.3386(3) 0.0211(8) Uani 1 1 d . .
H17 H 0.573345 0.829185 0.292289 0.025 Uiso 1 1 calc R U
C18 C 0.65581(10) 0.3914(7) 0.4698(4) 0.0224(8) Uani 1 1 d . .
C19 C 0.67935(11) 0.1833(7) 0.4543(4) 0.0298(9) Uani 1 1 d . .
H19 H 0.681668 0.112264 0.365123 0.036 Uiso 1 1 calc R U
C20 C 0.69936(11) 0.0791(7) 0.5674(4) 0.0338(9) Uani 1 1 d . .
H20 H 0.715486 -0.061455 0.556344 0.041 Uiso 1 1 calc R U
C21 C 0.69533(11) 0.1832(7) 0.6948(4) 0.0304(9) Uani 1 1 d . .
C22 C 0.67248(10) 0.3887(7) 0.7155(4) 0.0278(9) Uani 1 1 d . .
H22 H 0.670395 0.458882 0.804955 0.033 Uiso 1 1 calc R U
C23 C 0.65279(10) 0.4884(7) 0.6015(4) 0.0257(8) Uani 1 1 d . .
H23 H 0.636614 0.628426 0.613943 0.031 Uiso 1 1 calc R U
F1 F 0.71455(7) 0.0813(5) 0.8075(2) 0.0422(6) Uani 1 1 d . .

loop_
_atom_site_aniso_label
_atom_site_aniso_U_11
_atom_site_aniso_U_22
_atom_site_aniso_U_33
_atom_site_aniso_U_23
_atom_site_aniso_U_13
_atom_site_aniso_U_12
C1 0.0218(16) 0.0174(19) 0.0249(18) -0.0053(16) -0.0032(14) 0.0007(15)
C2 0.0190(16) 0.0181(19) 0.0224(18) -0.0049(16) -0.0002(14) -0.0015(14)
C3 0.0212(17) 0.025(2) 0.030(2) -0.0011(17) -0.0037(15) -0.0016(16)
C4 0.0206(17) 0.042(3) 0.051(3) -0.015(2) -0.0008(17) 0.0024(18)
C5 0.0173(15) 0.022(2) 0.0213(18) -0.0023(15) 0.0062(13) 0.0028(15)
C6 0.0199(16) 0.0172(19) 0.0251(19) 0.0018(16) 0.0045(14) 0.0008(14)
C7 0.0191(15) 0.024(2) 0.0225(18) -0.0036(16) 0.0022(13) 0.0010(14)
C8 0.0208(16) 0.024(2) 0.0233(19) -0.0004(15) 0.0051(15) 0.0062(14)
C9 0.0259(17) 0.021(2) 0.0235(19) 0.0045(16) 0.0057(14) 0.0016(15)
C10 0.0201(16) 0.023(2) 0.0286(19) -0.0024(16) 0.0032(15) -0.0031(15)
C11 0.0316(19) 0.037(2) 0.024(2) 0.0022(18) 0.0013(16) 0.0063(19)
C12 0.0223(16) 0.0191(19) 0.0196(17) -0.0053(15) 0.0000(14) -0.0015(15)
C13 0.0225(17) 0.0165(19) 0.0254(19) 0.0008(16) -0.0030(14) 0.0014(14)
C14 0.0258(17) 0.020(2) 0.0214(18) -0.0004(17) -0.0001(14) -0.0051(15)
C15 0.0200(15) 0.028(2) 0.0195(17) -0.0031(16) -0.0017(14) -0.0010(15)
C16 0.0249(17) 0.0210(19) 0.0186(17) 0.0002(16) -0.0024(14) 0.0041(15)
C17 0.0263(17) 0.0189(19) 0.0181(18) 0.0008(15) -0.0006(14) -0.0012(15)
C18 0.0190(15) 0.023(2) 0.0246(19) 0.0041(17) 0.0008(14) -0.0010(15)
C19 0.0294(18) 0.028(2) 0.032(2) -0.0031(19) -0.0033(17) 0.0017(17)
C20 0.0301(19) 0.027(2) 0.044(3) 0.003(2) -0.0063(17) 0.0046(17)
C21 0.0206(17) 0.036(2) 0.035(2) 0.017(2) -0.0032(16) -0.0037(17)
C22 0.0217(17) 0.040(2) 0.0211(18) 0.0017(18) 0.0020(15) -0.0019(17)
C23 0.0201(16) 0.029(2) 0.028(2) 0.0036(17) 0.0045(14) 0.0018(16)
F1 0.0354(12) 0.0522(17) 0.0391(13) 0.0181(13) -0.0077(10) 0.0011(11)

loop_
_atom_type_symbol
_atom_type_description
_atom_type_scat_dispersion_real
_atom_type_scat_dispersion_imag
_atom_type_scat_source
C C 0.0033 0.0016 'International Tables Vol C Tables 4.2.6.8 and 6.1.1.4'
H H 0.0000 0.0000 'International Tables Vol C Tables 4.2.6.8 and 6.1.1.4'
F F 0.0171 0.0103 'International Tables Vol C Tables 4.2.6.8 and 6.1.1.4'

loop_
_geom_angle_atom_site_label_1
_geom_angle_atom_site_label_2
_geom_angle_atom_site_label_3
_geom_angle
C2 C1 C18 122.7(3)
C2 C1 C12 124.4(3)
C18 C1 C12 112.9(3)
C1 C2 C5 122.7(3)
C1 C2 C3 122.4(3)
C5 C2 C3 114.8(3)
C2 C3 C4 113.7(3)
C2 C3 H3A 108.8
C4 C3 H3A 108.8
C2 C3 H3B 108.8
C4 C3 H3B 108.8
H3A C3 H3B 107.7
C3 C4 H4A 109.5
C3 C4 H4B 109.5
H4A C4 H4B 109.5
C3 C4 H4C 109.5
H4A C4 H4C 109.5
H4B C4 H4C 109.5
C6 C5 C10 117.2(3)
C6 C5 C2 120.6(3)
C10 C5 C2 122.1(3)
C7 C6 C5 121.3(3)
C7 C6 H6 119.3
C5 C6 H6 119.3
C6 C7 C8 121.5(3)
C6 C7 H7 119.3
C8 C7 H7 119.3
C9 C8 C7 117.0(3)
C9 C8 C11 121.3(3)
C7 C8 C11 121.7(3)
C10 C9 C8 121.9(3)
C10 C9 H9 119.0
C8 C9 H9 119.0
C9 C10 C5 121.0(3)
C9 C10 H10 119.5
C5 C10 H10 119.5
C8 C11 H11A 109.5
C8 C11 H11B 109.5
H11A C11 H11B 109.5
C8 C11 H11C 109.5
H11A C11 H11C 109.5
H11B C11 H11C 109.5
C13 C12 C17 117.7(3)
C13 C12 C1 119.9(3)
C17 C12 C1 122.2(3)
C14 C13 C12 121.5(3)
C14 C13 H13 119.3
C12 C13 H13 119.3
C15 C14 C13 119.8(3)
C15 C14 H14 120.1
C13 C14 H14 120.1
C16 C15 C14 119.7(3)
C16 C15 H15 120.2
C14 C15 H15 120.2
C15 C16 C17 120.3(3)
C15 C16 H16 119.8
C17 C16 H16 119.8
C16 C17 C12 121.0(3)
C16 C17 H17 119.5
C12 C17 H17 119.5
C23 C18 C19 117.9(3)
C23 C18 C1 121.0(3)
C19 C18 C1 120.9(3)
C20 C19 C18 121.0(4)
C20 C19 H19 119.5
C18 C19 H19 119.5
C21 C20 C19 118.5(4)
C21 C20 H20 120.7
C19 C20 H20 120.7
C20 C21 F1 119.2(4)
C20 C21 C22 122.7(3)
F1 C21 C22 118.1(4)
C23 C22 C21 117.7(4)
C23 C22 H22 121.2
C21 C22 H22 121.2
C22 C23 C18 122.3(3)
C22 C23 H23 118.9
C18 C23 H23 118.9

loop_
_geom_bond_atom_site_label_1
_geom_bond_atom_site_label_2
_geom_bond_distance
C1 C2 1.352(5)
C1 C18 1.496(5)
C1 C12 1.497(4)
C2 C5 1.490(5)
C2 C3 1.518(4)
C3 C4 1.521(5)
C3 H3A 0.9900
C3 H3B 0.9900
C4 H4A 0.9800
C4 H4B 0.9800
C4 H4C 0.9800
C5 C6 1.397(5)
C5 C10 1.399(5)
C6 C7 1.383(5)
C6 H6 0.9500
C7 C8 1.398(5)
C7 H7 0.9500
C8 C9 1.390(5)
C8 C11 1.502(5)
C9 C10 1.384(5)
C9 H9 0.9500
C10 H10 0.9500
C11 H11A 0.9800
C11 H11B 0.9800
C11 H11C 0.9800
C12 C13 1.392(5)
C12 C17 1.399(5)
C13 C14 1.390(5)
C13 H13 0.9500
C14 C15 1.390(5)
C14 H14 0.9500
C15 C16 1.379(5)
C15 H15 0.9500
C16 C17 1.391(5)
C16 H16 0.9500
C17 H17 0.9500
C18 C23 1.383(5)
C18 C19 1.400(5)
C19 C20 1.389(5)
C19 H19 0.9500
C20 C21 1.366(5)
C20 H20 0.9500
C21 F1 1.369(4)
C21 C22 1.383(5)
C22 C23 1.380(5)
C22 H22 0.9500
C23 H23 0.9500
